data_7706289
loop_
_publ_author_name
'Mandal, Arnab'
'Sarkar, Abani'
'Adhikary, Amit'
'Samanta, Debabrata'
'Das, Debasis'

_publ_section_title
;
 Structure and synthesis of copper-based Schiff base and reduced Schiff
 base complexes: a combined experimental and theoretical investigation of
 biomimetic catalytic activity.
;
_journal_issue 43
_journal_name_full 'Dalton transactions (Cambridge, England : 2003)'
_journal_page_first 15461
_journal_page_last 15472
_journal_paper_doi 10.1039/d0dt02784g
_journal_volume 49
_journal_year 2020
_chemical_formula_moiety 'C12 H16 Cl Cu N5 O'
_chemical_formula_sum 'C12 H16 Cl Cu N5 O'
_chemical_formula_weight 345.29
_space_group_crystal_system monoclinic
_space_group_IT_number 14
_space_group_name_Hall '-P 2ybc'
_space_group_name_H-M_alt 'P 1 21/c 1'
_symmetry_Int_Tables_number 14
_audit_creation_date 2020-10-04
_audit_creation_method
;
Olex2 1.2
(compiled 2018.05.29 svn.r3508 for OlexSys, GUI svn.r5506)
;
_audit_update_record
;
2020-10-16 deposited with the CCDC.	2020-10-20 downloaded from the CCDC.
;
_cell_angle_alpha 90
_cell_angle_beta 97.62(4)
_cell_angle_gamma 90
_cell_formula_units_Z 4
_cell_length_a 13.10(2)
_cell_length_b 8.630(14)
_cell_length_c 13.62(2)
_cell_measurement_reflns_used 4512
_cell_measurement_temperature 290(2)
_cell_measurement_theta_max 24.83
_cell_measurement_theta_min 2.80
_cell_volume 1526(4)
_computing_molecular_graphics 'Olex2 (Dolomanov et al., 2009)'
_computing_publication_material 'Olex2 (Dolomanov et al., 2009)'
_computing_structure_refinement 'olex2.refine (Bourhis et al., 2015)'
_diffrn_ambient_temperature 290.29
_diffrn_measured_fraction_theta_full 0.9789
_diffrn_measured_fraction_theta_max 0.9789
_diffrn_measurement_device_type 'Bruker APEX-II CCD'
_diffrn_measurement_method '\f and \w scans'
_diffrn_radiation_type 'Mo K\a'
_diffrn_radiation_wavelength 0.71073
_diffrn_reflns_av_R_equivalents 0.0962
_diffrn_reflns_av_unetI/netI 0.0748
_diffrn_reflns_limit_h_max 17
_diffrn_reflns_limit_h_min -17
_diffrn_reflns_limit_k_max 11
_diffrn_reflns_limit_k_min -11
_diffrn_reflns_limit_l_max 18
_diffrn_reflns_limit_l_min -18
_diffrn_reflns_number 34951
_diffrn_reflns_theta_full 29.6536
_diffrn_reflns_theta_max 29.65
_diffrn_reflns_theta_min 2.80
_exptl_absorpt_coefficient_mu 1.608
_exptl_absorpt_correction_type multi-scan
_exptl_absorpt_process_details Multi-scan
_exptl_crystal_colour green
_exptl_crystal_density_diffrn 1.5026
_exptl_crystal_description block
_exptl_crystal_F_000 710.1222
_exptl_crystal_size_max 0.39
_exptl_crystal_size_mid 0.35
_exptl_crystal_size_min 0.31
_exptl_transmission_factor_max 0.607
_exptl_transmission_factor_min 0.539
_refine_diff_density_max 1.4758
_refine_diff_density_min -1.0769
_refine_diff_density_rms 0.2128
_refine_ls_d_res_high 0.7183
_refine_ls_d_res_low 7.2715
_refine_ls_goodness_of_fit_ref 1.1214
_refine_ls_hydrogen_treatment constr
_refine_ls_matrix_type full
_refine_ls_number_constraints 26
_refine_ls_number_parameters 182
_refine_ls_number_reflns 4228
_refine_ls_number_restraints 0
_refine_ls_restrained_S_all 1.1214
_refine_ls_R_factor_all 0.1187
_refine_ls_R_factor_gt 0.0504
_refine_ls_shift/su_max 0.0000
_refine_ls_shift/su_mean 0.0000
_refine_ls_structure_factor_coef Fsqd
_refine_ls_weighting_details 'w=1/[\s^2^(Fo^2^)+(0.0567P)^2^+1.1091P] where P=(Fo^2^+2Fc^2^)/3'
_refine_ls_weighting_scheme calc
_refine_ls_wR_factor_gt 0.1099
_refine_ls_wR_factor_ref 0.1429
_reflns_Friedel_coverage 0.0
_reflns_limit_h_max 17
_reflns_limit_h_min -17
_reflns_limit_k_max 11
_reflns_limit_k_min 0
_reflns_limit_l_max 18
_reflns_limit_l_min 0
_reflns_number_gt 2486
_reflns_number_total 4228
_reflns_threshold_expression I>=2u(I)
_cod_data_source_file d0dt02784g2.cif
_cod_data_source_block 2-new
_cod_depositor_comments
;
The following automatic conversions were performed:

data item '_exptl_absorpt_correction_type' value 'Multi-scan' was
changed to 'multi-scan' in accordance with the
/home/data/users/saulius/crontab/automatic-downloads/current/RSC/lib/dictionaries/cif_core.dic
dictionary named 'cif_core.dic' version 2.4.2 last updated on
2011-04-26.

Automatic conversion script
Id: cif_fix_values 7556 2019-12-06 15:28:31Z antanas 
;
_cod_database_code 7706289
_olex2_refinement_description
;
1. Fixed Uiso
 At 1.2 times of:
  All C(H) groups, All C(H,H) groups, All N(H) groups
 At 1.5 times of:
  All C(H,H,H) groups
2.a Ternary CH refined with riding coordinates:
 N2(H2)
2.b Secondary CH2 refined with riding coordinates:
 C9(H9a,H9b), C8(H8a,H8b), C11(H11a,H11b), C10(H10a,H10b)
2.c Aromatic/amide H refined with riding coordinates:
 C5(H5), C7(H7), C3(H3), C2(H2a)
2.d Idealised Me refined as rotating group:
 C12(H12a,H12b,H12c)
;
_olex2_submission_special_instructions 'No special instructions were received'

loop_
_space_group_symop_id
_space_group_symop_operation_xyz
1 x,y,z
2 -x,y+1/2,-z+1/2
3 -x,-y,-z
4 x,-y-1/2,z-1/2

loop_
_atom_site_label
_atom_site_type_symbol
_atom_site_fract_x
_atom_site_fract_y
_atom_site_fract_z
_atom_site_U_iso_or_equiv
_atom_site_adp_type
_atom_site_occupancy
_atom_site_refinement_flags_posn
Cu01 Cu 0.56004(3) 0.37243(5) 0.39206(3) 0.03188(16) Uani 1.000000 .
Cl1 Cl 0.10957(10) 0.08929(17) 0.59968(10) 0.0742(4) Uani 1.000000 .
O1 O 0.41250(18) 0.3548(3) 0.36255(17) 0.0392(6) Uani 1.000000 .
N1 N 0.5634(2) 0.2753(3) 0.5226(2) 0.0346(7) Uani 1.000000 .
N2 N 0.7168(2) 0.3952(3) 0.4333(2) 0.0353(7) Uani 1.000000 .
N3 N 0.5637(2) 0.5152(4) 0.2779(2) 0.0441(8) Uani 1.000000 .
N5 N 0.4146(3) 0.6389(4) 0.1955(2) 0.0450(8) Uani 1.000000 .
N4 N 0.4872(3) 0.5776(4) 0.2375(2) 0.0347(7) Uani 1.000000 .
C6 C 0.3795(3) 0.2262(4) 0.5142(3) 0.0338(8) Uani 1.000000 .
C9 C 0.7450(3) 0.2705(5) 0.5078(3) 0.0438(9) Uani 1.000000 .
H9a H 0.7452(3) 0.1708(5) 0.4748(3) 0.0526(11) Uiso 1.000000 R
H9b H 0.8134(3) 0.2892(5) 0.5425(3) 0.0526(11) Uiso 1.000000 R
C8 C 0.6670(3) 0.2696(5) 0.5805(3) 0.0474(10) Uani 1.000000 .
H8a H 0.6774(3) 0.3586(5) 0.6242(3) 0.0569(12) Uiso 1.000000 R
H8b H 0.6745(3) 0.1763(5) 0.6205(3) 0.0569(12) Uiso 1.000000 R
C12 C 0.9519(4) 0.4502(10) 0.2933(5) 0.110(3) Uani 1.000000 .
H12a H 0.943(3) 0.359(3) 0.253(2) 0.165(4) Uiso 1.000000 GR
H12b H 0.925(3) 0.538(4) 0.255(2) 0.165(4) Uiso 1.000000 GR
H12c H 1.0240(7) 0.465(6) 0.3151(5) 0.165(4) Uiso 1.000000 GR
C5 C 0.3046(3) 0.1664(4) 0.5696(3) 0.0426(9) Uani 1.000000 .
H5 H 0.3245(3) 0.1293(4) 0.6334(3) 0.0511(11) Uiso 1.000000 R
C1 C 0.3497(3) 0.2875(4) 0.4176(3) 0.0344(8) Uani 1.000000 .
C11 C 0.8946(3) 0.4314(7) 0.3832(4) 0.0658(13) Uani 1.000000 .
H11a H 0.9255(3) 0.3476(7) 0.4243(4) 0.0790(16) Uiso 1.000000 R
H11b H 0.9015(3) 0.5258(7) 0.4222(4) 0.0790(16) Uiso 1.000000 R
C7 C 0.4866(3) 0.2233(4) 0.5607(3) 0.0368(8) Uani 1.000000 .
H7 H 0.4997(3) 0.1797(4) 0.6235(3) 0.0442(10) Uiso 1.000000 R
C3 C 0.1716(3) 0.2178(5) 0.4343(3) 0.0516(11) Uani 1.000000 .
H3 H 0.1026(3) 0.2131(5) 0.4075(3) 0.0620(13) Uiso 1.000000 R
C10 C 0.7822(3) 0.3974(5) 0.3526(3) 0.0521(11) Uani 1.000000 .
H10a H 0.7765(3) 0.2974(5) 0.3199(3) 0.0626(13) Uiso 1.000000 R
H10b H 0.7548(3) 0.4744(5) 0.3044(3) 0.0626(13) Uiso 1.000000 R
C4 C 0.2024(3) 0.1628(5) 0.5299(3) 0.0461(10) Uani 1.000000 .
C2 C 0.2432(3) 0.2791(5) 0.3793(3) 0.0491(10) Uani 1.000000 .
H2a H 0.2214(3) 0.3157(5) 0.3157(3) 0.0589(12) Uiso 1.000000 R
H2 H 0.7269(2) 0.4871(3) 0.4659(2) 0.0424(8) Uiso 1.000000 R

loop_
_atom_site_aniso_label
_atom_site_aniso_U_11
_atom_site_aniso_U_22
_atom_site_aniso_U_33
_atom_site_aniso_U_12
_atom_site_aniso_U_13
_atom_site_aniso_U_23
Cu01 0.0366(3) 0.0333(2) 0.0257(2) 0.0033(2) 0.00377(17) 0.00186(18)
Cl1 0.0541(7) 0.0953(10) 0.0788(9) -0.0128(7) 0.0300(6) 0.0071(7)
O1 0.0359(13) 0.0510(16) 0.0302(13) 0.0038(12) 0.0029(11) 0.0111(11)
N1 0.0338(16) 0.0404(17) 0.0291(15) 0.0030(14) 0.0025(13) 0.0027(13)
N2 0.0353(16) 0.0377(17) 0.0328(16) 0.0018(13) 0.0038(13) -0.0008(13)
N3 0.0417(19) 0.048(2) 0.0430(19) 0.0025(16) 0.0062(15) 0.0146(16)
N5 0.048(2) 0.0414(19) 0.0440(19) -0.0023(16) -0.0016(16) 0.0140(15)
N4 0.0480(19) 0.0287(15) 0.0287(16) -0.0049(15) 0.0094(15) 0.0014(12)
C6 0.043(2) 0.0280(18) 0.0309(18) 0.0031(16) 0.0067(16) -0.0028(14)
C9 0.038(2) 0.048(2) 0.044(2) 0.0055(18) 0.0008(18) 0.0030(18)
C8 0.041(2) 0.067(3) 0.033(2) 0.002(2) -0.0003(17) 0.0108(19)
C12 0.055(3) 0.174(7) 0.107(5) 0.031(4) 0.033(3) 0.061(5)
C5 0.049(2) 0.040(2) 0.040(2) 0.0035(18) 0.0111(18) 0.0063(17)
C1 0.043(2) 0.0300(19) 0.0307(18) 0.0055(16) 0.0070(16) -0.0050(15)
C11 0.044(2) 0.086(4) 0.070(3) 0.004(3) 0.018(2) 0.009(3)
C7 0.049(2) 0.0332(19) 0.0278(18) 0.0051(17) 0.0036(16) 0.0028(15)
C3 0.034(2) 0.066(3) 0.055(3) 0.001(2) 0.0069(19) -0.006(2)
C10 0.046(2) 0.068(3) 0.045(2) 0.011(2) 0.0131(19) 0.006(2)
C4 0.045(2) 0.045(2) 0.052(2) -0.0009(18) 0.0211(19) -0.0034(19)
C2 0.043(2) 0.065(3) 0.038(2) 0.004(2) 0.0014(18) 0.001(2)

loop_
_atom_type_symbol
_atom_type_scat_dispersion_real
_atom_type_scat_dispersion_imag
_atom_type_scat_Cromer_Mann_a1
_atom_type_scat_Cromer_Mann_a2
_atom_type_scat_Cromer_Mann_a3
_atom_type_scat_Cromer_Mann_a4
_atom_type_scat_Cromer_Mann_b1
_atom_type_scat_Cromer_Mann_b2
_atom_type_scat_Cromer_Mann_b3
_atom_type_scat_Cromer_Mann_b4
_atom_type_scat_Cromer_Mann_c
_atom_type_scat_source
_atom_type_scat_dispersion_source
C 0.00347 0.00161 2.31000 1.02000 1.58860 0.86500 20.84390 10.20750 0.56870 51.65120 0.215599998832 'International Tables Volume C Table 6.1.1.4 (pp. 500-502)' 'Henke, Gullikson and Davis, At. Data and Nucl. Data Tables, 1993, 54, 2'
Cl 0.14873 0.16029 11.46040 7.19640 6.25560 1.64550 0.01040 1.16620 18.51940 47.77840 -9.55739974976 'International Tables Volume C Table 6.1.1.4 (pp. 500-502)' 'Henke, Gullikson and Davis, At. Data and Nucl. Data Tables, 1993, 54, 2'
H 0.00000 0.00000 0.49300 0.32291 0.14019 0.04081 10.51090 26.12570 3.14236 57.79970 0.0030380000826 'International Tables Volume C Table 6.1.1.4 (pp. 500-502)' 'Henke, Gullikson and Davis, At. Data and Nucl. Data Tables, 1993, 54, 2'
O 0.01158 0.00611 3.04850 2.28680 1.54630 0.86700 13.27710 5.70110 0.32390 32.90890 0.250800013542 'International Tables Volume C Table 6.1.1.4 (pp. 500-502)' 'Henke, Gullikson and Davis, At. Data and Nucl. Data Tables, 1993, 54, 2'
N 0.00653 0.00323 12.21260 3.13220 2.01250 1.16630 0.00570 9.89330 28.99750 0.58260 -11.5290002823 'International Tables Volume C Table 6.1.1.4 (pp. 500-502)' 'Henke, Gullikson and Davis, At. Data and Nucl. Data Tables, 1993, 54, 2'
Cu 0.34125 1.28947 13.33800 7.16760 5.61580 1.67350 3.58280 0.24700 11.39660 64.81260 1.19099998474 'International Tables Volume C Table 6.1.1.4 (pp. 500-502)' 'Henke, Gullikson and Davis, At. Data and Nucl. Data Tables, 1993, 54, 2'

loop_
_geom_angle_atom_site_label_1
_geom_angle_atom_site_label_2
_geom_angle_atom_site_label_3
_geom_angle
_geom_angle_site_symmetry_1
_geom_angle_site_symmetry_3
_geom_angle_publ_flag
N1 Cu01 O1 93.24(11) . . ?
N2 Cu01 O1 176.14(11) . . ?
N2 Cu01 N1 83.79(11) . . ?
N3 Cu01 O1 90.77(11) . . ?
N3 Cu01 N1 166.77(13) . . ?
N3 Cu01 N2 91.60(12) . . ?
N5 Cu01 O1 91.78(11) 2_645 . ?
N5 Cu01 N1 95.99(12) 2_645 . ?
N5 Cu01 N2 90.98(12) 2_645 . ?
N5 Cu01 N3 96.49(13) 2_645 . ?
C1 O1 Cu01 126.9(2) . . ?
C8 N1 Cu01 114.0(2) . . ?
C7 N1 Cu01 126.6(3) . . ?
C7 N1 C8 119.4(3) . . ?
C9 N2 Cu01 105.3(2) . . ?
C10 N2 Cu01 116.8(2) . . ?
C10 N2 C9 113.5(3) . . ?
H2 N2 Cu01 106.88(8) . . ?
H2 N2 C9 106.9(2) . . ?
H2 N2 C10 106.9(2) . . ?
N4 N3 Cu01 122.0(3) . . ?
N4 N5 Cu01 117.9(3) . 2_655 ?
N5 N4 N3 177.7(3) . . ?
C1 C6 C5 120.4(3) . . ?
C7 C6 C5 117.1(3) . . ?
C7 C6 C1 122.5(3) . . ?
H9a C9 N2 109.95(19) . . ?
H9b C9 N2 109.95(19) . . ?
H9b C9 H9a 108.3 . . ?
C8 C9 N2 108.7(3) . . ?
C8 C9 H9a 109.9(2) . . ?
C8 C9 H9b 109.9(2) . . ?
C9 C8 N1 107.6(3) . . ?
H8a C8 N1 110.2(2) . . ?
H8a C8 C9 110.2(2) . . ?
H8b C8 N1 110.2(2) . . ?
H8b C8 C9 110.2(2) . . ?
H8b C8 H8a 108.5 . . ?
H12b C12 H12a 109.5 . . ?
H12c C12 H12a 109.5 . . ?
H12c C12 H12b 109.5 . . ?
C11 C12 H12a 109.5 . . ?
C11 C12 H12b 109.5 . . ?
C11 C12 H12c 109.5 . . ?
H5 C5 C6 119.8(2) . . ?
C4 C5 C6 120.4(4) . . ?
C4 C5 H5 119.8(2) . . ?
C6 C1 O1 125.0(3) . . ?
C2 C1 O1 117.9(3) . . ?
C2 C1 C6 117.1(3) . . ?
H11a C11 C12 109.3(3) . . ?
H11b C11 C12 109.3(4) . . ?
H11b C11 H11a 108.0 . . ?
C10 C11 C12 111.5(4) . . ?
C10 C11 H11a 109.3(3) . . ?
C10 C11 H11b 109.3(3) . . ?
C6 C7 N1 125.6(3) . . ?
H7 C7 N1 117.2(2) . . ?
H7 C7 C6 117.20(19) . . ?
C4 C3 H3 119.9(2) . . ?
C2 C3 H3 119.9(3) . . ?
C2 C3 C4 120.3(4) . . ?
C11 C10 N2 116.0(3) . . ?
H10a C10 N2 108.3(2) . . ?
H10a C10 C11 108.3(3) . . ?
H10b C10 N2 108.3(2) . . ?
H10b C10 C11 108.3(3) . . ?
H10b C10 H10a 107.4 . . ?
C5 C4 Cl1 120.1(3) . . ?
C3 C4 Cl1 119.5(3) . . ?
C3 C4 C5 120.4(4) . . ?
C3 C2 C1 121.5(4) . . ?
H2a C2 C1 119.2(2) . . ?
H2a C2 C3 119.2(3) . . ?

loop_
_geom_bond_atom_site_label_1
_geom_bond_atom_site_label_2
_geom_bond_distance
_geom_bond_site_symmetry_2
_geom_bond_publ_flag
Cu01 O1 1.927(4) . ?
Cu01 N1 1.961(4) . ?
Cu01 N2 2.065(4) . ?
Cu01 N3 1.989(4) . ?
Cu01 N5 2.387(4) 2_645 ?
Cl1 C4 1.759(4) . ?
O1 C1 1.319(4) . ?
N1 C8 1.478(5) . ?
N1 C7 1.274(5) . ?
N2 C9 1.491(5) . ?
N2 C10 1.481(5) . ?
N2 H2 0.9100 . ?
N3 N4 1.205(4) . ?
N5 N4 1.169(5) . ?
C6 C5 1.412(5) . ?
C6 C1 1.423(5) . ?
C6 C7 1.461(5) . ?
C9 H9a 0.9700 . ?
C9 H9b 0.9700 . ?
C9 C8 1.514(6) . ?
C8 H8a 0.9700 . ?
C8 H8b 0.9700 . ?
C12 H12a 0.9600 . ?
C12 H12b 0.9600 . ?
C12 H12c 0.9600 . ?
C12 C11 1.527(7) . ?
C5 H5 0.9300 . ?
C5 C4 1.376(6) . ?
C1 C2 1.424(6) . ?
C11 H11a 0.9700 . ?
C11 H11b 0.9700 . ?
C11 C10 1.505(6) . ?
C7 H7 0.9300 . ?
C3 H3 0.9300 . ?
C3 C4 1.394(6) . ?
C3 C2 1.382(6) . ?
C10 H10a 0.9700 . ?
C10 H10b 0.9700 . ?
C2 H2a 0.9300 . ?
